data_4314706
loop_
_publ_author_name
'Hua-Gang Yao'
'Peng Zhou'
'Shou-Hua Ji'
'Ren-Chun Zhang'
'Min Ji'
'Yong-Lin An'
'Gui-Ling Ning'

_publ_section_title
;
 Syntheses and Characterization of a Series of Silver-Thioantimonates(III)
 and Thioarsenates(III) Containing Two Types of Silver-Sulfur Chains
;
_journal_name_full 'Inorganic Chemistry'
_journal_page_first 1186
_journal_page_last 1190
_journal_paper_doi 10.1021/ic902084u
_journal_volume 49
_journal_year 2010
_chemical_formula_sum 'Ag9 Rb3 S12 Sb4'
_chemical_formula_weight 2098.96
_chemical_name_systematic
; 
 ? 
;
_space_group_IT_number 87
_symmetry_cell_setting tetragonal
_symmetry_space_group_name_Hall '-I 4'
_symmetry_space_group_name_H-M 'I 4/m'
_atom_sites_solution_primary direct
_atom_sites_solution_secondary difmap
_audit_creation_method SHELXL-97
_cell_angle_alpha 90.00
_cell_angle_beta 90.00
_cell_angle_gamma 90.00
_cell_formula_units_Z 2
_cell_length_a 10.9396(3)
_cell_length_b 10.9396(3)
_cell_length_c 11.6137(9)
_cell_measurement_temperature 293(2)
_cell_volume 1389.87(12)
_computing_structure_refinement 'SHELXL-97 (Sheldrick, 1997)'
_computing_structure_solution 'SHELXS-97 (Sheldrick, 1990)'
_diffrn_ambient_temperature 293(2)
_diffrn_measured_fraction_theta_full 0.980
_diffrn_measured_fraction_theta_max 0.980
_diffrn_radiation_monochromator graphite
_diffrn_radiation_source 'fine-focus sealed tube'
_diffrn_radiation_type MoK\a
_diffrn_radiation_wavelength 0.71073
_diffrn_reflns_av_R_equivalents 0.0506
_diffrn_reflns_av_sigmaI/netI 0.1086
_diffrn_reflns_limit_h_max 13
_diffrn_reflns_limit_h_min -13
_diffrn_reflns_limit_k_max 12
_diffrn_reflns_limit_k_min -13
_diffrn_reflns_limit_l_max 12
_diffrn_reflns_limit_l_min -13
_diffrn_reflns_number 3093
_diffrn_reflns_theta_full 24.97
_diffrn_reflns_theta_max 24.97
_diffrn_reflns_theta_min 2.56
_exptl_absorpt_coefficient_mu 16.117
_exptl_absorpt_correction_T_max 0.201
_exptl_absorpt_correction_T_min 0.118
_exptl_absorpt_correction_type empirical
_exptl_absorpt_process_details 'SADABS (Sheldrick, 2001)'
_exptl_crystal_density_diffrn 5.015
_exptl_crystal_density_method 'not measured'
_exptl_crystal_F_000 1860
_exptl_crystal_size_max 0.25
_exptl_crystal_size_mid 0.15
_exptl_crystal_size_min 0.10
_refine_diff_density_max 1.977
_refine_diff_density_min -1.346
_refine_diff_density_rms 0.268
_refine_ls_extinction_coef 0.0021(3)
_refine_ls_extinction_expression Fc^*^=kFc[1+0.001xFc^2^\l^3^/sin(2\q)]^-1/4^
_refine_ls_extinction_method SHELXL
_refine_ls_goodness_of_fit_ref 1.031
_refine_ls_matrix_type full
_refine_ls_number_parameters 39
_refine_ls_number_reflns 640
_refine_ls_number_restraints 0
_refine_ls_restrained_S_all 1.031
_refine_ls_R_factor_all 0.0495
_refine_ls_R_factor_gt 0.0474
_refine_ls_shift/su_max 0.000
_refine_ls_shift/su_mean 0.000
_refine_ls_structure_factor_coef Fsqd
_refine_ls_weighting_details 'calc w=1/[\s^2^(Fo^2^)+(0.0000P)^2^+49.7520P] where P=(Fo^2^+2Fc^2^)/3'
_refine_ls_weighting_scheme calc
_refine_ls_wR_factor_gt 0.1396
_refine_ls_wR_factor_ref 0.1418
_reflns_number_gt 614
_reflns_number_total 640
_reflns_threshold_expression >2sigma(I)
_cod_data_source_file ic902084u_si_002_2.cif
_cod_data_source_block 2
_cod_depositor_comments
;
The following automatic conversions were performed:

'_symmetry_cell_setting' value 'Tetragonal' changed to 'tetragonal'
according to the built-in table from CIF Core dictionary named
'cif_core.dic' version 2.4.1 from 2010-06-29.

Automatic conversion script
Id: cif_fix_values 1646 2011-03-28 12:23:43Z adriana 
;
_cod_original_formula_sum Ag9Rb3S12Sb4
_cod_database_code 4314706

loop_
_symmetry_equiv_pos_as_xyz
'x, y, z'
'-x, -y, z'
'-y, x, z'
'y, -x, z'
'x+1/2, y+1/2, z+1/2'
'-x+1/2, -y+1/2, z+1/2'
'-y+1/2, x+1/2, z+1/2'
'y+1/2, -x+1/2, z+1/2'
'-x, -y, -z'
'x, y, -z'
'y, -x, -z'
'-y, x, -z'
'-x+1/2, -y+1/2, -z+1/2'
'x+1/2, y+1/2, -z+1/2'
'y+1/2, -x+1/2, -z+1/2'
'-y+1/2, x+1/2, -z+1/2'

loop_
_atom_site_label
_atom_site_type_symbol
_atom_site_fract_x
_atom_site_fract_y
_atom_site_fract_z
_atom_site_U_iso_or_equiv
_atom_site_adp_type
_atom_site_occupancy
_atom_site_symmetry_multiplicity
_atom_site_calc_flag
_atom_site_refinement_flags
_atom_site_disorder_assembly
_atom_site_disorder_group
Sb1 Sb 0.38779(9) 0.12859(9) 0.0000 0.0285(5) Uani 1 2 d S . .
Rb1 Rb 0.5000 0.5000 0.5000 0.0285(8) Uani 1 8 d S . .
Rb2 Rb 0.5000 0.5000 0.1748(2) 0.0282(6) Uani 1 4 d S . .
Ag2 Ag 0.67454(12) 0.16576(10) 0.16443(10) 0.0495(6) Uani 1 1 d . . .
Ag1 Ag 0.5000 0.0000 0.2500 0.0314(9) Uani 0.50 4 d SP . .
S2 S 0.3160(3) 0.3366(3) 0.0000 0.0242(9) Uani 1 2 d S . .
S1 S 0.2634(3) 0.0541(3) 0.1588(3) 0.0303(8) Uani 1 1 d . . .

loop_
_atom_site_aniso_label
_atom_site_aniso_U_11
_atom_site_aniso_U_22
_atom_site_aniso_U_33
_atom_site_aniso_U_23
_atom_site_aniso_U_13
_atom_site_aniso_U_12
Sb1 0.0129(6) 0.0153(6) 0.0574(10) 0.000 0.000 0.0010(3)
Rb1 0.0308(11) 0.0308(11) 0.0239(19) 0.000 0.000 0.000
Rb2 0.0296(8) 0.0296(8) 0.0253(14) 0.000 0.000 0.000
Ag2 0.0645(9) 0.0312(7) 0.0529(10) 0.0014(4) 0.0023(5) 0.0063(5)
Ag1 0.0239(11) 0.0239(11) 0.047(2) 0.000 0.000 0.000
S2 0.0251(19) 0.0121(18) 0.035(2) 0.000 0.000 -0.0025(13)
S1 0.0448(18) 0.0215(14) 0.0245(18) 0.0004(10) -0.0029(11) 0.0033(12)

loop_
_atom_type_symbol
_atom_type_description
_atom_type_scat_dispersion_real
_atom_type_scat_dispersion_imag
_atom_type_scat_source
S S 0.1246 0.1234 'International Tables Vol C Tables 4.2.6.8 and 6.1.1.4'
Rb Rb -0.9393 2.9676 'International Tables Vol C Tables 4.2.6.8 and 6.1.1.4'
Ag Ag -0.8971 1.1015 'International Tables Vol C Tables 4.2.6.8 and 6.1.1.4'
Sb Sb -0.5866 1.5461 'International Tables Vol C Tables 4.2.6.8 and 6.1.1.4'

loop_
_geom_angle_atom_site_label_1
_geom_angle_atom_site_label_2
_geom_angle_atom_site_label_3
_geom_angle
_geom_angle_site_symmetry_1
_geom_angle_site_symmetry_3
_geom_angle_publ_flag
S2 Sb1 S1 97.71(9) . 10 ?
S2 Sb1 S1 97.71(9) . . ?
S1 Sb1 S1 98.60(15) 10 . ?
S1 Rb1 S1 106.39(5) 5 15 ?
S1 Rb1 S1 180.0 5 13 ?
S1 Rb1 S1 73.61(5) 15 13 ?
S1 Rb1 S1 73.61(5) 5 7 ?
S1 Rb1 S1 180.0 15 7 ?
S1 Rb1 S1 106.39(5) 13 7 ?
S1 Rb1 S1 64.18(10) 5 14 ?
S1 Rb1 S1 73.61(5) 15 14 ?
S1 Rb1 S1 115.82(10) 13 14 ?
S1 Rb1 S1 106.39(5) 7 14 ?
S1 Rb1 S1 73.61(5) 5 8 ?
S1 Rb1 S1 64.18(10) 15 8 ?
S1 Rb1 S1 106.39(5) 13 8 ?
S1 Rb1 S1 115.82(10) 7 8 ?
S1 Rb1 S1 106.39(5) 14 8 ?
S1 Rb1 S1 106.39(5) 5 16 ?
S1 Rb1 S1 115.82(10) 15 16 ?
S1 Rb1 S1 73.61(5) 13 16 ?
S1 Rb1 S1 64.18(10) 7 16 ?
S1 Rb1 S1 73.61(5) 14 16 ?
S1 Rb1 S1 180.0 8 16 ?
S1 Rb1 S1 115.82(10) 5 6 ?
S1 Rb1 S1 106.39(5) 15 6 ?
S1 Rb1 S1 64.18(10) 13 6 ?
S1 Rb1 S1 73.61(5) 7 6 ?
S1 Rb1 S1 180.0 14 6 ?
S1 Rb1 S1 73.61(5) 8 6 ?
S1 Rb1 S1 106.39(5) 16 6 ?
S1 Rb1 Rb2 122.09(5) 5 . ?
S1 Rb1 Rb2 57.91(5) 15 . ?
S1 Rb1 Rb2 57.91(5) 13 . ?
S1 Rb1 Rb2 122.09(5) 7 . ?
S1 Rb1 Rb2 57.91(5) 14 . ?
S1 Rb1 Rb2 122.09(5) 8 . ?
S1 Rb1 Rb2 57.91(5) 16 . ?
S1 Rb1 Rb2 122.09(5) 6 . ?
S1 Rb1 Rb2 57.91(5) 5 9_666 ?
S1 Rb1 Rb2 122.09(5) 15 9_666 ?
S1 Rb1 Rb2 122.09(5) 13 9_666 ?
S1 Rb1 Rb2 57.91(5) 7 9_666 ?
S1 Rb1 Rb2 122.09(5) 14 9_666 ?
S1 Rb1 Rb2 57.91(5) 8 9_666 ?
S1 Rb1 Rb2 122.09(5) 16 9_666 ?
S1 Rb1 Rb2 57.91(5) 6 9_666 ?
Rb2 Rb1 Rb2 180.0 . 9_666 ?
S2 Rb2 S2 68.75(5) . 3_655 ?
S2 Rb2 S2 105.97(10) . 9_665 ?
S2 Rb2 S2 68.75(5) 3_655 9_665 ?
S2 Rb2 S2 68.75(5) . 11_565 ?
S2 Rb2 S2 105.97(10) 3_655 11_565 ?
S2 Rb2 S2 68.75(5) 9_665 11_565 ?
S2 Rb2 S1 155.29(8) . 14 ?
S2 Rb2 S1 89.82(7) 3_655 14 ?
S2 Rb2 S1 75.68(7) 9_665 14 ?
S2 Rb2 S1 131.63(8) 11_565 14 ?
S2 Rb2 S1 131.63(8) . 16 ?
S2 Rb2 S1 155.29(8) 3_655 16 ?
S2 Rb2 S1 89.82(7) 9_665 16 ?
S2 Rb2 S1 75.68(7) 11_565 16 ?
S1 Rb2 S1 72.45(6) 14 16 ?
S2 Rb2 S1 89.82(7) . 15 ?
S2 Rb2 S1 75.68(7) 3_655 15 ?
S2 Rb2 S1 131.63(8) 9_665 15 ?
S2 Rb2 S1 155.29(8) 11_565 15 ?
S1 Rb2 S1 72.45(6) 14 15 ?
S1 Rb2 S1 113.38(12) 16 15 ?
S2 Rb2 S1 75.68(7) . 13 ?
S2 Rb2 S1 131.63(8) 3_655 13 ?
S2 Rb2 S1 155.29(8) 9_665 13 ?
S2 Rb2 S1 89.82(7) 11_565 13 ?
S1 Rb2 S1 113.38(12) 14 13 ?
S1 Rb2 S1 72.45(6) 16 13 ?
S1 Rb2 S1 72.45(6) 15 13 ?
S2 Rb2 Rb1 127.01(5) . . ?
S2 Rb2 Rb1 127.01(5) 3_655 . ?
S2 Rb2 Rb1 127.01(5) 9_665 . ?
S2 Rb2 Rb1 127.01(5) 11_565 . ?
S1 Rb2 Rb1 56.69(6) 14 . ?
S1 Rb2 Rb1 56.69(6) 16 . ?
S1 Rb2 Rb1 56.69(6) 15 . ?
S1 Rb2 Rb1 56.69(6) 13 . ?
S2 Rb2 Rb2 52.99(5) . 9_665 ?
S2 Rb2 Rb2 52.99(5) 3_655 9_665 ?
S2 Rb2 Rb2 52.99(5) 9_665 9_665 ?
S2 Rb2 Rb2 52.99(5) 11_565 9_665 ?
S1 Rb2 Rb2 123.31(6) 14 9_665 ?
S1 Rb2 Rb2 123.31(6) 16 9_665 ?
S1 Rb2 Rb2 123.31(6) 15 9_665 ?
S1 Rb2 Rb2 123.31(6) 13 9_665 ?
Rb1 Rb2 Rb2 180.0 . 9_665 ?
S2 Rb2 Ag2 139.18(8) . 3_655 ?
S2 Rb2 Ag2 77.81(6) 3_655 3_655 ?
S2 Rb2 Ag2 37.65(5) 9_665 3_655 ?
S2 Rb2 Ag2 100.15(7) 11_565 3_655 ?
S1 Rb2 Ag2 38.08(5) 14 3_655 ?
S1 Rb2 Ag2 77.66(5) 16 3_655 ?
S1 Rb2 Ag2 104.22(5) 15 3_655 ?
S1 Rb2 Ag2 145.00(8) 13 3_655 ?
Rb1 Rb2 Ag2 91.67(4) . 3_655 ?
Rb2 Rb2 Ag2 88.33(4) 9_665 3_655 ?
S2 Rb2 Ag2 37.65(5) . 4_565 ?
S2 Rb2 Ag2 100.15(7) 3_655 4_565 ?
S2 Rb2 Ag2 139.18(8) 9_665 4_565 ?
S2 Rb2 Ag2 77.81(6) 11_565 4_565 ?
S1 Rb2 Ag2 145.00(8) 14 4_565 ?
S1 Rb2 Ag2 104.22(5) 16 4_565 ?
S1 Rb2 Ag2 77.66(5) 15 4_565 ?
S1 Rb2 Ag2 38.08(5) 13 4_565 ?
Rb1 Rb2 Ag2 91.67(4) . 4_565 ?
Rb2 Rb2 Ag2 88.33(4) 9_665 4_565 ?
Ag2 Rb2 Ag2 176.67(7) 3_655 4_565 ?
S1 Ag2 S2 128.33(11) 2_655 3_655 ?
S1 Ag2 S1 116.88(12) 2_655 15 ?
S2 Ag2 S1 112.64(11) 3_655 15 ?
S1 Ag2 Ag1 64.77(8) 2_655 . ?
S2 Ag2 Ag1 130.88(9) 3_655 . ?
S1 Ag2 Ag1 64.07(8) 15 . ?
S1 Ag2 Ag2 115.70(9) 2_655 13_655 ?
S2 Ag2 Ag2 96.93(9) 3_655 13_655 ?
S1 Ag2 Ag2 65.77(8) 15 13_655 ?
Ag1 Ag2 Ag2 120.39(6) . 13_655 ?
S1 Ag2 Rb2 168.20(9) 2_655 . ?
S2 Ag2 Rb2 54.71(8) 3_655 . ?
S1 Ag2 Rb2 58.00(8) 15 . ?
Ag1 Ag2 Rb2 104.28(4) . . ?
Ag2 Ag2 Rb2 73.02(4) 13_655 . ?
S1 Ag2 Rb2 52.86(8) 2_655 13_655 ?
S2 Ag2 Rb2 128.85(9) 3_655 13_655 ?
S1 Ag2 Rb2 101.56(8) 15 13_655 ?
Ag1 Ag2 Rb2 97.66(3) . 13_655 ?
Ag2 Ag2 Rb2 63.49(4) 13_655 13_655 ?
Rb2 Ag2 Rb2 136.51(3) . 13_655 ?
Ag2 Ag1 Ag2 97.162(17) 15 2_655 ?
Ag2 Ag1 Ag2 97.162(17) 15 . ?
Ag2 Ag1 Ag2 138.65(5) 2_655 . ?
Ag2 Ag1 Ag2 138.65(5) 15 16_545 ?
Ag2 Ag1 Ag2 97.162(17) 2_655 16_545 ?
Ag2 Ag1 Ag2 97.162(17) . 16_545 ?
Ag2 Ag1 S1 110.49(7) 15 15 ?
Ag2 Ag1 S1 148.72(6) 2_655 15 ?
Ag2 Ag1 S1 53.63(6) . 15 ?
Ag2 Ag1 S1 52.29(6) 16_545 15 ?
Ag2 Ag1 S1 53.63(6) 15 2_655 ?
Ag2 Ag1 S1 110.49(7) 2_655 2_655 ?
Ag2 Ag1 S1 52.29(6) . 2_655 ?
Ag2 Ag1 S1 148.72(6) 16_545 2_655 ?
S1 Ag1 S1 97.89(4) 15 2_655 ?
Ag2 Ag1 S1 148.72(6) 15 . ?
Ag2 Ag1 S1 52.29(6) 2_655 . ?
Ag2 Ag1 S1 110.49(7) . . ?
Ag2 Ag1 S1 53.63(6) 16_545 . ?
S1 Ag1 S1 97.89(4) 15 . ?
S1 Ag1 S1 136.51(12) 2_655 . ?
Ag2 Ag1 S1 52.29(6) 15 16_545 ?
Ag2 Ag1 S1 53.63(6) 2_655 16_545 ?
Ag2 Ag1 S1 148.72(6) . 16_545 ?
Ag2 Ag1 S1 110.49(7) 16_545 16_545 ?
S1 Ag1 S1 136.51(12) 15 16_545 ?
S1 Ag1 S1 97.89(4) 2_655 16_545 ?
S1 Ag1 S1 97.89(4) . 16_545 ?
Sb1 S2 Ag2 99.62(10) . 11_565 ?
Sb1 S2 Ag2 99.62(10) . 4_565 ?
Ag2 S2 Ag2 98.40(14) 11_565 4_565 ?
Sb1 S2 Rb2 107.86(10) . . ?
Ag2 S2 Rb2 150.49(13) 11_565 . ?
Ag2 S2 Rb2 87.64(5) 4_565 . ?
Sb1 S2 Rb2 107.86(10) . 9_665 ?
Ag2 S2 Rb2 87.64(5) 11_565 9_665 ?
Ag2 S2 Rb2 150.49(13) 4_565 9_665 ?
Rb2 S2 Rb2 74.03(10) . 9_665 ?
Sb1 S1 Ag2 100.95(12) . 2_655 ?
Sb1 S1 Ag2 105.44(12) . 16_545 ?
Ag2 S1 Ag2 113.08(12) 2_655 16_545 ?
Sb1 S1 Ag1 81.00(10) . . ?
Ag2 S1 Ag1 62.95(7) 2_655 . ?
Ag2 S1 Ag1 62.30(7) 16_545 . ?
Sb1 S1 Rb1 96.81(9) . 5_444 ?
Ag2 S1 Rb1 94.32(9) 2_655 5_444 ?
Ag2 S1 Rb1 139.93(12) 16_545 5_444 ?
Ag1 S1 Rb1 155.91(10) . 5_444 ?
Sb1 S1 Rb2 158.54(12) . 13 ?
Ag2 S1 Rb2 92.65(9) 2_655 13 ?
Ag2 S1 Rb2 83.92(9) 16_545 13 ?
Ag1 S1 Rb2 120.20(10) . 13 ?
Rb1 S1 Rb2 65.40(7) 5_444 13 ?

loop_
_geom_bond_atom_site_label_1
_geom_bond_atom_site_label_2
_geom_bond_distance
_geom_bond_site_symmetry_2
_geom_bond_publ_flag
Sb1 S2 2.407(4) . ?
Sb1 S1 2.433(3) 10 ?
Sb1 S1 2.433(3) . ?
Rb1 S1 3.472(3) 5 ?
Rb1 S1 3.472(3) 15 ?
Rb1 S1 3.472(3) 13 ?
Rb1 S1 3.472(3) 7 ?
Rb1 S1 3.472(3) 14 ?
Rb1 S1 3.472(3) 8 ?
Rb1 S1 3.472(3) 16 ?
Rb1 S1 3.472(3) 6 ?
Rb2 S2 3.371(3) . ?
Rb2 S2 3.371(3) 3_655 ?
Rb2 S2 3.371(3) 9_665 ?
Rb2 S2 3.371(3) 11_565 ?
Rb2 S1 3.520(3) 14 ?
Rb2 S1 3.520(3) 16 ?
Rb2 S1 3.520(3) 15 ?
Rb2 S1 3.520(3) 13 ?
Ag2 S1 2.500(3) 2_655 ?
Ag2 S2 2.523(3) 3_655 ?
Ag2 S1 2.560(3) 15 ?
Ag2 Ag1 2.8146(13) . ?
Ag2 Ag2 3.174(2) 13_655 ?
Ag1 Ag2 2.8146(13) 15 ?
Ag1 Ag2 2.8146(13) 2_655 ?
Ag1 Ag2 2.8146(13) 16_545 ?
Ag1 S1 2.859(3) 15 ?
Ag1 S1 2.859(3) 2_655 ?
Ag1 S1 2.859(3) . ?
Ag1 S1 2.859(3) 16_545 ?
S2 Ag2 2.523(3) 11_565 ?
S2 Ag2 2.523(3) 4_565 ?
S2 Rb2 3.371(3) 9_665 ?
S1 Ag2 2.500(3) 2_655 ?
S1 Ag2 2.560(3) 16_545 ?
S1 Rb1 3.472(3) 5_444 ?
S1 Rb2 3.520(3) 13 ?
